data_4107268
loop_
_publ_author_name
'Hun Young Kim'
'Jian-Yuan Li'
'Sungkyung Kim'
'Kyungsoo Oh'

_publ_section_title
;
 Stereodivergency in Catalytic Asymmetric Conjugate Addition Reactions of
 Glycine (Ket)imines
;
_journal_name_full 'Journal of the American Chemical Society'
_journal_page_first 20750
_journal_page_last 20753
_journal_paper_doi 10.1021/ja2100356
_journal_volume 133
_journal_year 2011
_chemical_absolute_configuration unk
_chemical_formula_moiety 'C21 H26 N2 O7'
_chemical_formula_sum 'C21 H26 N2 O7'
_chemical_formula_weight 418.45
_space_group_IT_number 19
_symmetry_cell_setting orthorhombic
_symmetry_space_group_name_Hall 'P 2ac 2ab'
_symmetry_space_group_name_H-M 'P 21 21 21'
_atom_sites_solution_hydrogens geom
_atom_sites_solution_primary direct
_audit_creation_date 11-10-24
_audit_creation_method CRYSTALS_ver_14.06
_cell_angle_alpha 90
_cell_angle_beta 90
_cell_angle_gamma 90
_cell_formula_units_Z 4
_cell_length_a 6.965(3)
_cell_length_b 11.584(4)
_cell_length_c 26.372(10)
_cell_measurement_reflns_used 1906
_cell_measurement_temperature 150
_cell_measurement_theta_max 24
_cell_measurement_theta_min 3
_cell_volume 2127.8(14)
_computing_cell_refinement 'Apex2 (Bruker AXS, 2006)'
_computing_data_collection 'Apex2 (Bruker AXS, 2006)'
_computing_data_reduction 'Apex2 (Bruker AXS, 2006)'
_computing_molecular_graphics 'CAMERON (Watkin et al., 1996)'
_computing_publication_material 'CRYSTALS (Betteridge et al., 2003)'
_computing_structure_refinement 'CRYSTALS (Betteridge et al., 2003)'
_computing_structure_solution 'SIR92 (Altomare et al., 1994)'
_diffrn_ambient_temperature 150
_diffrn_measured_fraction_theta_full 0.989
_diffrn_measured_fraction_theta_max 0.989
_diffrn_measurement_device Area
_diffrn_measurement_device_type 'Bruker Kappa Apex2'
_diffrn_measurement_method '\f & \w scans'
_diffrn_radiation_monochromator graphite
_diffrn_radiation_type 'Mo K\a'
_diffrn_radiation_wavelength 0.71073
_diffrn_reflns_av_R_equivalents 0.055
_diffrn_reflns_limit_h_max 8
_diffrn_reflns_limit_h_min -8
_diffrn_reflns_limit_k_max 13
_diffrn_reflns_limit_k_min -13
_diffrn_reflns_limit_l_max 18
_diffrn_reflns_limit_l_min -31
_diffrn_reflns_number 13813
_diffrn_reflns_theta_full 25.191
_diffrn_reflns_theta_max 25.191
_diffrn_reflns_theta_min 1.544
_diffrn_standards_number 0
_exptl_absorpt_coefficient_mu 0.099
_exptl_absorpt_correction_T_max 0.99
_exptl_absorpt_correction_T_min 0.99
_exptl_absorpt_correction_type numerical
_exptl_absorpt_process_details
; 
 Analytical Absorption (De Meulenaer & Tompa, 1965) 
;
_exptl_crystal_colour colorless
_exptl_crystal_density_diffrn 1.306
_exptl_crystal_description acicular
_exptl_crystal_F_000 888
_exptl_crystal_size_max 0.710
_exptl_crystal_size_mid 0.090
_exptl_crystal_size_min 0.064
_refine_diff_density_max 0.24
_refine_diff_density_min -0.24
_refine_ls_extinction_method none
_refine_ls_goodness_of_fit_ref 1.0000
_refine_ls_hydrogen_treatment none
_refine_ls_matrix_type full
_refine_ls_number_parameters 346
_refine_ls_number_reflns 2197
_refine_ls_number_restraints 0
_refine_ls_R_factor_all 0.0448
_refine_ls_R_factor_gt 0.0322
_refine_ls_shift/su_max 0.0002005
_refine_ls_shift/su_mean 0.0000250
_refine_ls_structure_factor_coef Fsqd
_refine_ls_weighting_details
;
 Method= Modified Sheldrick 
 w=1/[\s^2^(F^2^) + ( 0.05P)^2^ + 0.14P] 
 ,where P=(max(Fo^2^,0) + 2Fc^2^)/3 
;
_refine_ls_weighting_scheme calc
_refine_ls_wR_factor_all 0.0778
_refine_ls_wR_factor_gt 0.0746
_refine_ls_wR_factor_ref 0.0778
_reflns_limit_h_max 8
_reflns_limit_h_min 0
_reflns_limit_k_max 13
_reflns_limit_k_min 0
_reflns_limit_l_max 31
_reflns_limit_l_min 0
_reflns_number_gt 1732
_reflns_number_total 2197
_reflns_threshold_expression I>2.0\s(I)
_oxford_diffrn_Wilson_B_factor 2.51
_oxford_diffrn_Wilson_scale 17.95
_oxford_refine_ls_r_factor_ref 0.0448
_oxford_refine_ls_scale 0.20453(17)
_oxford_reflns_number_all 2197
_oxford_reflns_threshold_expression_ref I>-10.0\s(I)
_oxford_structure_analysis_title 'mo_11081_0m in P2(1)2(1)2(1)'
_cod_data_source_file ja2100356_si_003.cif
_cod_data_source_block 11081
_cod_original_cell_volume 2127.6(14)
_cod_original_sg_symbol_H-M 'P 21 21 21 '
_cod_database_code 4107268

loop_
_symmetry_equiv_pos_as_xyz
x,y,z
x+1/2,-y+1/2,-z
-x,y+1/2,-z+1/2
-x+1/2,-y,z+1/2

loop_
_atom_site_label
_atom_site_type_symbol
_atom_site_fract_x
_atom_site_fract_y
_atom_site_fract_z
_atom_site_U_iso_or_equiv
_atom_site_occupancy
_atom_site_adp_type
O1 O -0.7181(3) -0.54485(15) -0.27871(7) 0.0397 1.0000 Uani
O2 O -0.4362(3) -0.61057(14) -0.30838(6) 0.0324 1.0000 Uani
O3 O -0.5754(4) -0.87241(18) -0.45051(8) 0.0657 1.0000 Uani
O4 O -0.7620(4) -0.8189(2) -0.51089(8) 0.0645 1.0000 Uani
O5 O -0.7698(2) -0.40482(14) -0.44474(6) 0.0346 1.0000 Uani
O6 O -1.1883(2) -0.40667(12) -0.36580(6) 0.0281 1.0000 Uani
O7 O -1.4410(3) -0.33761(14) -0.32240(6) 0.0363 1.0000 Uani
N1 N -0.6786(4) -0.80201(19) -0.47079(9) 0.0407 1.0000 Uani
N2 N -0.8482(3) -0.50303(16) -0.37332(8) 0.0288 1.0000 Uani
C1 C -0.6125(4) -0.56915(19) -0.31310(10) 0.0303 1.0000 Uani
C2 C -0.6688(4) -0.56334(19) -0.36878(9) 0.0279 1.0000 Uani
C3 C -0.6742(4) -0.68888(19) -0.39037(9) 0.0276 1.0000 Uani
C4 C -0.6983(5) -0.6831(2) -0.44793(10) 0.0349 1.0000 Uani
C5 C -0.3661(5) -0.6246(3) -0.25669(11) 0.0445 1.0000 Uani
C6 C -0.8258(4) -0.76050(19) -0.36330(9) 0.0282 1.0000 Uani
C7 C -0.7766(5) -0.8180(2) -0.31877(10) 0.0359 1.0000 Uani
C8 C -0.9157(5) -0.8740(2) -0.29063(11) 0.0460 1.0000 Uani
C9 C -1.1025(5) -0.8777(2) -0.30709(13) 0.0503 1.0000 Uani
C10 C -1.1512(5) -0.8238(2) -0.35212(13) 0.0474 1.0000 Uani
C11 C -1.0145(4) -0.7647(2) -0.37956(11) 0.0365 1.0000 Uani
C12 C -0.8817(3) -0.42383(19) -0.40994(9) 0.0270 1.0000 Uani
C13 C -1.0680(4) -0.35803(19) -0.40658(9) 0.0253 1.0000 Uani
C14 C -1.0548(3) -0.22858(18) -0.39029(9) 0.0234 1.0000 Uani
C15 C -1.2780(3) -0.21939(19) -0.38735(9) 0.0259 1.0000 Uani
C16 C -1.3192(4) -0.3221(2) -0.35371(9) 0.0269 1.0000 Uani
C17 C -1.3396(4) -0.2624(2) -0.44090(10) 0.0319 1.0000 Uani
C18 C -1.1930(4) -0.3578(2) -0.45369(10) 0.0311 1.0000 Uani
C19 C -0.9553(4) -0.2116(2) -0.33906(11) 0.0321 1.0000 Uani
C20 C -0.9631(4) -0.1491(2) -0.42943(11) 0.0315 1.0000 Uani
C21 C -1.3693(4) -0.1080(2) -0.36989(12) 0.0363 1.0000 Uani
H21 H -0.577(4) -0.521(2) -0.3869(10) 0.0333 1.0000 Uiso
H31 H -0.540(4) -0.720(2) -0.3837(9) 0.0331 1.0000 Uiso
H41 H -0.828(4) -0.655(2) -0.4595(10) 0.0419 1.0000 Uiso
H42 H -0.588(4) -0.637(2) -0.4641(10) 0.0419 1.0000 Uiso
H51 H -0.235(5) -0.639(3) -0.2610(11) 0.0535 1.0000 Uiso
H52 H -0.436(5) -0.686(3) -0.2407(11) 0.0535 1.0000 Uiso
H53 H -0.385(4) -0.549(3) -0.2400(11) 0.0535 1.0000 Uiso
H71 H -0.631(4) -0.818(2) -0.3070(10) 0.0431 1.0000 Uiso
H81 H -0.873(4) -0.910(3) -0.2595(12) 0.0552 1.0000 Uiso
H91 H -1.196(5) -0.917(3) -0.2878(12) 0.0603 1.0000 Uiso
H101 H -1.288(5) -0.826(3) -0.3665(11) 0.0566 1.0000 Uiso
H111 H -1.052(4) -0.721(2) -0.4103(11) 0.0438 1.0000 Uiso
H171 H -1.472(4) -0.293(2) -0.4393(10) 0.0382 1.0000 Uiso
H172 H -1.334(4) -0.200(2) -0.4646(10) 0.0382 1.0000 Uiso
H181 H -1.252(4) -0.437(2) -0.4600(10) 0.0371 1.0000 Uiso
H182 H -1.110(4) -0.335(2) -0.4824(10) 0.0371 1.0000 Uiso
H191 H -0.966(4) -0.125(2) -0.3289(10) 0.0384 1.0000 Uiso
H192 H -1.015(4) -0.256(2) -0.3093(10) 0.0384 1.0000 Uiso
H193 H -0.809(4) -0.236(2) -0.3401(10) 0.0384 1.0000 Uiso
H201 H -0.966(4) -0.068(2) -0.4165(10) 0.0378 1.0000 Uiso
H202 H -1.029(4) -0.153(2) -0.4631(10) 0.0378 1.0000 Uiso
H203 H -0.836(4) -0.170(2) -0.4343(10) 0.0378 1.0000 Uiso
H211 H -1.506(4) -0.117(2) -0.3690(11) 0.0435 1.0000 Uiso
H212 H -1.340(4) -0.049(3) -0.3938(11) 0.0435 1.0000 Uiso
H213 H -1.326(4) -0.088(2) -0.3374(12) 0.0435 1.0000 Uiso
H1 H -0.9425 -0.5064 -0.3480 0.0500 1.0000 Uiso

loop_
_atom_site_aniso_label
_atom_site_aniso_U_11
_atom_site_aniso_U_22
_atom_site_aniso_U_33
_atom_site_aniso_U_23
_atom_site_aniso_U_13
_atom_site_aniso_U_12
O1 0.0512(12) 0.0370(9) 0.0308(10) -0.0041(8) 0.0075(9) -0.0017(9)
O2 0.0390(10) 0.0303(8) 0.0280(9) 0.0013(8) -0.0046(8) 0.0027(8)
O3 0.0938(17) 0.0412(11) 0.0620(15) -0.0133(11) -0.0097(14) 0.0271(14)
O4 0.0882(18) 0.0635(14) 0.0418(13) -0.0211(11) -0.0089(12) -0.0008(14)
O5 0.0347(10) 0.0372(9) 0.0317(10) 0.0054(8) 0.0064(8) 0.0017(8)
O6 0.0323(9) 0.0212(8) 0.0307(9) 0.0025(7) 0.0076(8) -0.0015(7)
O7 0.0383(10) 0.0306(9) 0.0400(11) 0.0008(8) 0.0130(9) -0.0027(8)
N1 0.0552(15) 0.0374(12) 0.0296(13) -0.0076(11) 0.0082(12) 0.0012(12)
N2 0.0348(12) 0.0223(10) 0.0292(12) 0.0037(9) 0.0071(9) 0.0043(9)
C1 0.0414(15) 0.0178(10) 0.0318(15) -0.0007(10) 0.0031(12) -0.0028(10)
C2 0.0319(13) 0.0221(11) 0.0296(14) 0.0021(10) 0.0047(12) 0.0019(10)
C3 0.0318(13) 0.0246(12) 0.0265(13) -0.0011(10) 0.0007(11) 0.0041(11)
C4 0.0498(17) 0.0292(12) 0.0257(14) -0.0035(11) 0.0046(13) 0.0032(12)
C5 0.055(2) 0.0476(16) 0.0306(16) -0.0002(14) -0.0126(14) -0.0017(16)
C6 0.0391(14) 0.0174(10) 0.0282(14) -0.0031(10) 0.0030(11) 0.0025(10)
C7 0.0561(18) 0.0197(11) 0.0319(15) 0.0023(11) -0.0034(13) -0.0002(12)
C8 0.082(2) 0.0223(12) 0.0340(17) 0.0021(12) 0.0059(16) -0.0023(15)
C9 0.065(2) 0.0230(13) 0.063(2) -0.0010(14) 0.0268(19) -0.0062(14)
C10 0.0427(18) 0.0276(13) 0.072(2) -0.0006(14) 0.0097(16) -0.0007(13)
C11 0.0411(16) 0.0236(13) 0.0448(18) 0.0028(12) -0.0017(13) 0.0034(11)
C12 0.0315(13) 0.0223(11) 0.0273(13) -0.0013(10) 0.0019(11) -0.0015(10)
C13 0.0282(12) 0.0231(11) 0.0246(13) 0.0019(9) 0.0034(10) -0.0055(10)
C14 0.0263(12) 0.0205(11) 0.0235(13) -0.0004(10) -0.0004(10) -0.0012(10)
C15 0.0271(13) 0.0218(11) 0.0288(13) 0.0028(10) -0.0011(10) -0.0028(10)
C16 0.0262(12) 0.0254(11) 0.0292(14) -0.0031(10) 0.0019(11) -0.0019(10)
C17 0.0295(14) 0.0337(13) 0.0325(15) 0.0028(12) -0.0041(12) -0.0041(11)
C18 0.0318(14) 0.0332(13) 0.0282(14) -0.0047(11) -0.0008(12) -0.0058(11)
C19 0.0372(15) 0.0301(13) 0.0289(15) -0.0019(11) -0.0038(12) -0.0036(12)
C20 0.0331(14) 0.0251(13) 0.0364(16) 0.0047(11) 0.0015(12) -0.0045(11)
C21 0.0386(15) 0.0282(13) 0.0421(17) 0.0022(13) 0.0031(13) 0.0032(12)

loop_
_atom_type_symbol
_atom_type_scat_dispersion_real
_atom_type_scat_dispersion_imag
_atom_type_scat_Cromer_Mann_a1
_atom_type_scat_Cromer_Mann_b1
_atom_type_scat_Cromer_Mann_a2
_atom_type_scat_Cromer_Mann_b2
_atom_type_scat_Cromer_Mann_a3
_atom_type_scat_Cromer_Mann_b3
_atom_type_scat_Cromer_Mann_a4
_atom_type_scat_Cromer_Mann_b4
_atom_type_scat_Cromer_Mann_c
_atom_type_scat_source
C 0.0033 0.0016 2.3100 20.8439 1.0200 10.2075 1.5886 0.5687 0.8650 51.6512 0.2156 'International Tables Vol C 4.2.6.8 and 6.1.1.4'
H 0.0000 0.0000 0.4930 10.5109 0.3229 26.1257 0.1402 3.1424 0.0408 57.7998 0.0030 'International Tables Vol C 4.2.6.8 and 6.1.1.4'
N 0.0061 0.0033 12.2126 0.0057 3.1322 9.8933 2.0125 28.9975 1.1663 0.5826 -11.5290 'International Tables Vol C 4.2.6.8 and 6.1.1.4'
O 0.0106 0.0060 3.0485 13.2771 2.2868 5.7011 1.5463 0.3239 0.8670 32.9089 0.2508 'International Tables Vol C 4.2.6.8 and 6.1.1.4'

loop_
_geom_angle_atom_site_label_1
_geom_angle_atom_site_label_2
_geom_angle_atom_site_label_3
_geom_angle
_geom_angle_publ_flag
C1 O2 C5 116.0(2) yes
C13 O6 C16 105.88(17) yes
O4 N1 O3 123.8(2) yes
O4 N1 C4 116.6(2) yes
O3 N1 C4 119.5(2) yes
C2 N2 C12 122.7(2) yes
C2 N2 H1 122.0 no
C12 N2 H1 114.6 no
O2 C1 O1 125.6(2) yes
O2 C1 C2 110.2(2) yes
O1 C1 C2 124.1(2) yes
C1 C2 N2 109.0(2) yes
C1 C2 C3 108.47(18) yes
N2 C2 C3 113.7(2) yes
C1 C2 H21 109.9(16) no
N2 C2 H21 107.3(16) no
C3 C2 H21 108.4(16) no
C2 C3 C4 108.9(2) yes
C2 C3 C6 110.7(2) yes
C4 C3 C6 114.5(2) yes
C2 C3 H31 104.1(15) no
C4 C3 H31 106.8(14) no
C6 C3 H31 111.3(14) no
C3 C4 N1 110.3(2) yes
C3 C4 H41 114.5(15) no
N1 C4 H41 104.5(16) no
C3 C4 H42 110.6(15) no
N1 C4 H42 104.1(15) no
H41 C4 H42 112(2) no
O2 C5 H51 103.5(19) no
O2 C5 H52 109.0(18) no
H51 C5 H52 114(3) no
O2 C5 H53 105.7(18) no
H51 C5 H53 110(3) no
H52 C5 H53 113(3) no
C3 C6 C7 119.1(2) yes
C3 C6 C11 122.2(2) yes
C7 C6 C11 118.6(3) yes
C6 C7 C8 120.3(3) yes
C6 C7 H71 118.9(15) no
C8 C7 H71 120.8(16) no
C7 C8 C9 120.6(3) yes
C7 C8 H81 116.3(19) no
C9 C8 H81 123.1(19) no
C8 C9 C10 119.4(3) yes
C8 C9 H91 120.0(20) no
C10 C9 H91 120.7(20) no
C9 C10 C11 120.3(3) yes
C9 C10 H101 122.2(18) no
C11 C10 H101 117.5(18) no
C6 C11 C10 120.7(3) yes
C6 C11 H111 119.2(18) no
C10 C11 H111 119.9(18) no
N2 C12 O5 123.2(2) yes
N2 C12 C13 116.7(2) yes
O5 C12 C13 120.1(2) yes
C12 C13 O6 109.79(18) yes
C12 C13 C14 116.8(2) yes
O6 C13 C14 101.51(18) yes
C12 C13 C18 116.6(2) yes
O6 C13 C18 105.77(19) yes
C14 C13 C18 104.90(19) yes
C13 C14 C15 91.18(18) yes
C13 C14 C19 113.13(19) yes
C15 C14 C19 113.5(2) yes
C13 C14 C20 114.7(2) yes
C15 C14 C20 114.2(2) yes
C19 C14 C20 109.3(2) yes
C14 C15 C16 99.47(19) yes
C14 C15 C17 102.0(2) yes
C16 C15 C17 103.16(19) yes
C14 C15 C21 119.6(2) yes
C16 C15 C21 114.4(2) yes
C17 C15 C21 115.7(2) yes
C15 C16 O6 107.38(19) yes
C15 C16 O7 131.1(2) yes
O6 C16 O7 121.5(2) yes
C15 C17 C18 104.2(2) yes
C15 C17 H171 109.4(16) no
C18 C17 H171 112.1(16) no
C15 C17 H172 109.9(16) no
C18 C17 H172 111.8(17) no
H171 C17 H172 109(2) no
C17 C18 C13 101.68(19) yes
C17 C18 H181 114.3(15) no
C13 C18 H181 111.4(15) no
C17 C18 H182 111.4(15) no
C13 C18 H182 107.1(16) no
H181 C18 H182 110(2) no
C14 C19 H191 108.7(15) no
C14 C19 H192 115.3(15) no
H191 C19 H192 105(2) no
C14 C19 H193 112.1(14) no
H191 C19 H193 110(2) no
H192 C19 H193 106(2) no
C14 C20 H201 109.3(16) no
C14 C20 H202 112.4(16) no
H201 C20 H202 110(2) no
C14 C20 H203 109.5(17) no
H201 C20 H203 108(2) no
H202 C20 H203 108(2) no
C15 C21 H211 109.7(18) no
C15 C21 H212 108.6(17) no
H211 C21 H212 108(2) no
C15 C21 H213 110.8(18) no
H211 C21 H213 109(3) no
H212 C21 H213 111(2) no

loop_
_geom_bond_atom_site_label_1
_geom_bond_atom_site_label_2
_geom_bond_distance
_geom_bond_publ_flag
O1 C1 1.201(3) yes
O2 C1 1.324(3) yes
O2 C5 1.457(3) yes
O3 N1 1.212(3) yes
O4 N1 1.222(3) yes
O5 C12 1.224(3) yes
O6 C13 1.475(3) yes
O6 C16 1.375(3) yes
O7 C16 1.197(3) yes
N1 C4 1.510(3) yes
N2 C2 1.436(3) yes
N2 C12 1.352(3) yes
N2 H1 0.938 no
C1 C2 1.521(4) yes
C2 C3 1.562(3) yes
C2 H21 0.93(3) no
C3 C4 1.529(4) yes
C3 C6 1.521(3) yes
C3 H31 1.02(3) no
C4 H41 1.01(3) no
C4 H42 1.03(3) no
C5 H51 0.94(3) no
C5 H52 0.96(3) no
C5 H53 0.99(3) no
C6 C7 1.393(4) yes
C6 C11 1.383(4) yes
C7 C8 1.382(4) yes
C7 H71 1.06(3) no
C8 C9 1.372(5) yes
C8 H81 0.97(3) no
C9 C10 1.384(5) yes
C9 H91 0.95(4) no
C10 C11 1.378(4) yes
C10 H101 1.03(3) no
C11 H111 0.99(3) no
C12 C13 1.507(3) yes
C13 C14 1.563(3) yes
C13 C18 1.517(3) yes
C14 C15 1.560(3) yes
C14 C19 1.531(3) yes
C14 C20 1.524(3) yes
C15 C16 1.512(3) yes
C15 C17 1.558(4) yes
C15 C21 1.510(4) yes
C17 C18 1.542(4) yes
C17 H171 0.99(3) no
C17 H172 0.95(3) no
C18 H181 1.02(3) no
C18 H182 0.99(3) no
C19 H191 1.04(3) no
C19 H192 1.03(3) no
C19 H193 1.06(3) no
C20 H201 1.00(3) no
C20 H202 1.00(3) no
C20 H203 0.93(3) no
C21 H211 0.96(3) no
C21 H212 0.95(3) no
C21 H213 0.94(3) no

loop_
_geom_torsion_atom_site_label_1
_geom_torsion_atom_site_label_2
_geom_torsion_atom_site_label_3
_geom_torsion_atom_site_label_4
_geom_torsion
_geom_torsion_publ_flag
C5 O2 C1 O1 -1.5(4) no
C5 O2 C1 C2 -177.9(2) no
C16 O6 C13 C12 160.19(19) no
C16 O6 C13 C14 36.0(2) no
C16 O6 C13 C18 -73.3(2) no
C13 O6 C16 O7 177.9(2) no
C13 O6 C16 C15 -0.4(2) no
O3 N1 C4 C3 -30.6(4) no
O4 N1 C4 C3 153.3(3) no
C12 N2 C2 C1 137.6(2) no
C12 N2 C2 C3 -101.3(2) no
C2 N2 C12 O5 7.0(3) no
C2 N2 C12 C13 -173.4(2) no
O1 C1 C2 N2 11.7(3) no
O1 C1 C2 C3 -112.5(3) no
O2 C1 C2 N2 -171.75(18) no
O2 C1 C2 C3 64.0(3) no
N2 C2 C3 C4 67.7(3) no
N2 C2 C3 C6 -59.0(3) no
C1 C2 C3 C4 -170.9(2) no
C1 C2 C3 C6 62.5(3) no
C2 C3 C4 N1 172.8(2) no
C6 C3 C4 N1 -62.8(3) no
C2 C3 C6 C7 -87.2(3) no
C2 C3 C6 C11 88.6(3) no
C4 C3 C6 C7 149.3(2) no
C4 C3 C6 C11 -34.9(3) no
C3 C6 C7 C8 173.4(2) no
C11 C6 C7 C8 -2.5(4) no
C3 C6 C11 C10 -175.3(2) no
C7 C6 C11 C10 0.5(4) no
C6 C7 C8 C9 2.6(4) no
C7 C8 C9 C10 -0.6(4) no
C8 C9 C10 C11 -1.5(4) no
C9 C10 C11 C6 1.6(4) no
O5 C12 C13 O6 172.52(19) no
O5 C12 C13 C14 -72.7(3) no
O5 C12 C13 C18 52.4(3) no
N2 C12 C13 O6 -7.1(3) no
N2 C12 C13 C14 107.7(2) no
N2 C12 C13 C18 -127.3(2) no
O6 C13 C14 C15 -53.68(19) no
O6 C13 C14 C19 62.6(2) no
O6 C13 C14 C20 -171.14(19) no
C12 C13 C14 C15 -173.0(2) no
C12 C13 C14 C19 -56.8(3) no
C12 C13 C14 C20 69.5(3) no
C18 C13 C14 C15 56.3(2) no
C18 C13 C14 C19 172.5(2) no
C18 C13 C14 C20 -61.2(3) no
O6 C13 C18 C17 70.4(2) no
C12 C13 C18 C17 -167.3(2) no
C14 C13 C18 C17 -36.5(2) no
C13 C14 C15 C16 51.90(19) no
C13 C14 C15 C17 -53.87(19) no
C13 C14 C15 C21 177.1(2) no
C19 C14 C15 C16 -64.0(2) no
C19 C14 C15 C17 -169.78(18) no
C19 C14 C15 C21 61.2(3) no
C20 C14 C15 C16 169.80(19) no
C20 C14 C15 C17 64.0(2) no
C20 C14 C15 C21 -65.0(3) no
C14 C15 C16 O6 -35.2(2) no
C14 C15 C16 O7 146.8(3) no
C17 C15 C16 O6 69.6(2) no
C17 C15 C16 O7 -108.4(3) no
C21 C15 C16 O6 -163.8(2) no
C21 C15 C16 O7 18.1(4) no
C14 C15 C17 C18 35.7(2) no
C16 C15 C17 C18 -67.2(2) no
C21 C15 C17 C18 167.1(2) no
C15 C17 C18 C13 0.2(2) no
